data_4507429
loop_
_publ_author_name
'Fu, Li-Ping'
'Shi, Qing-Qing'
'Shi, Yu'
'Jiang, Bo'
'Tu, Shu-Jiang'

_publ_section_title
;
 Three-Component Domino Reactions for Regioselective Formation of
 Bis-indole Derivatives.
;
_journal_issue 2
_journal_name_full 'ACS combinatorial science'
_journal_page_first 135
_journal_page_last 140
_journal_paper_doi 10.1021/co3001428
_journal_volume 15
_journal_year 2013
_chemical_formula_sum 'C32 H30 N2 O2'
_chemical_formula_weight 474.58
_chemical_name_systematic
; 
 ? 
;
_space_group_IT_number 15
_symmetry_cell_setting monoclinic
_symmetry_space_group_name_Hall '-C 2yc'
_symmetry_space_group_name_H-M 'C 1 2/c 1'
_atom_sites_solution_hydrogens geom
_atom_sites_solution_primary direct
_atom_sites_solution_secondary difmap
_audit_creation_method SHELXL-97
_cell_angle_alpha 90.00
_cell_angle_beta 114.854(2)
_cell_angle_gamma 90.00
_cell_formula_units_Z 8
_cell_length_a 28.650(2)
_cell_length_b 10.0714(12)
_cell_length_c 19.8284(17)
_cell_measurement_reflns_used 1206
_cell_measurement_temperature 298(2)
_cell_measurement_theta_max 19.667
_cell_measurement_theta_min 2.264
_cell_volume 5191.5(8)
_computing_cell_refinement 'Bruker SMART'
_computing_data_collection 'Bruker SMART'
_computing_data_reduction 'Bruker SHELXTL'
_computing_molecular_graphics 'Bruker SHELXTL'
_computing_publication_material 'Bruker SHELXTL'
_computing_structure_refinement 'SHELXL-97 (Sheldrick, 1997)'
_computing_structure_solution 'SHELXS-97 (Sheldrick, 1990)'
_diffrn_ambient_temperature 298(2)
_diffrn_measured_fraction_theta_full 0.999
_diffrn_measured_fraction_theta_max 0.999
_diffrn_measurement_device_type 'CCD area detector'
_diffrn_measurement_method 'phi and omega scans'
_diffrn_radiation_monochromator graphite
_diffrn_radiation_source 'fine-focus sealed tube'
_diffrn_radiation_type MoK\a
_diffrn_radiation_wavelength 0.71073
_diffrn_reflns_av_R_equivalents 0.0629
_diffrn_reflns_av_sigmaI/netI 0.1014
_diffrn_reflns_limit_h_max 34
_diffrn_reflns_limit_h_min -33
_diffrn_reflns_limit_k_max 11
_diffrn_reflns_limit_k_min -11
_diffrn_reflns_limit_l_max 23
_diffrn_reflns_limit_l_min -16
_diffrn_reflns_number 12846
_diffrn_reflns_theta_full 25.02
_diffrn_reflns_theta_max 25.02
_diffrn_reflns_theta_min 2.26
_exptl_absorpt_coefficient_mu 0.076
_exptl_absorpt_correction_T_max 0.9902
_exptl_absorpt_correction_T_min 0.9762
_exptl_absorpt_correction_type multi-scan
_exptl_absorpt_process_details sadabs
_exptl_crystal_colour white
_exptl_crystal_density_diffrn 1.214
_exptl_crystal_density_method 'not measured'
_exptl_crystal_description block
_exptl_crystal_F_000 2016
_exptl_crystal_size_max 0.32
_exptl_crystal_size_mid 0.21
_exptl_crystal_size_min 0.13
_refine_diff_density_max 0.168
_refine_diff_density_min -0.131
_refine_diff_density_rms 0.035
_refine_ls_extinction_method none
_refine_ls_goodness_of_fit_ref 0.987
_refine_ls_hydrogen_treatment constr
_refine_ls_matrix_type full
_refine_ls_number_parameters 325
_refine_ls_number_reflns 4573
_refine_ls_number_restraints 0
_refine_ls_restrained_S_all 0.987
_refine_ls_R_factor_all 0.1218
_refine_ls_R_factor_gt 0.0471
_refine_ls_shift/su_max 0.000
_refine_ls_shift/su_mean 0.000
_refine_ls_structure_factor_coef Fsqd
_refine_ls_weighting_details 'calc w=1/[\s^2^(Fo^2^)+(0.0004P)^2^+0.0000P] where P=(Fo^2^+2Fc^2^)/3'
_refine_ls_weighting_scheme calc
_refine_ls_wR_factor_gt 0.0647
_refine_ls_wR_factor_ref 0.0740
_reflns_number_gt 2026
_reflns_number_total 4573
_reflns_threshold_expression >2sigma(I)
_cod_data_source_file co3001428_si_001.cif
_cod_data_source_block 101030b
_cod_depositor_comments
;
The following automatic conversions were performed:

'_symmetry_cell_setting' value 'Monoclinic' changed to 'monoclinic'
according to /home/saulius/struct/CIF-dictionaries/cif_core.dic
dictionary named 'cif_core.dic' version 2.4.2 from 2011-04-26.

Automatic conversion script
Id: cif_fix_values 1891 2012-01-12 08:04:46Z andrius 
;
_cod_original_cell_volume 5191.5(9)
_cod_original_sg_symbol_H-M C2/c
_cod_database_code 4507429

loop_
_symmetry_equiv_pos_as_xyz
'x, y, z'
'-x, y, -z+1/2'
'x+1/2, y+1/2, z'
'-x+1/2, y+1/2, -z+1/2'
'-x, -y, -z'
'x, -y, z-1/2'
'-x+1/2, -y+1/2, -z'
'x+1/2, -y+1/2, z-1/2'

loop_
_atom_site_label
_atom_site_type_symbol
_atom_site_fract_x
_atom_site_fract_y
_atom_site_fract_z
_atom_site_U_iso_or_equiv
_atom_site_adp_type
_atom_site_occupancy
_atom_site_symmetry_multiplicity
_atom_site_calc_flag
_atom_site_refinement_flags
N1 N 0.40671(8) 0.67186(19) 0.46311(12) 0.0432(6) Uani 1 1 d .
N2 N 0.58066(8) 0.73776(18) 0.51753(11) 0.0493(6) Uani 1 1 d .
H2 H 0.5765 0.6921 0.4787 0.059 Uiso 1 1 calc R
O1 O 0.53838(7) 0.59566(16) 0.39078(9) 0.0593(5) Uani 1 1 d .
O2 O 0.74808(7) 0.99518(19) 0.72386(12) 0.0773(6) Uani 1 1 d .
C1 C 0.44948(10) 0.7354(2) 0.51587(14) 0.0406(7) Uani 1 1 d .
C2 C 0.49070(10) 0.7154(2) 0.49800(14) 0.0419(7) Uani 1 1 d .
C3 C 0.47112(9) 0.6354(2) 0.43008(15) 0.0421(7) Uani 1 1 d .
C4 C 0.49269(10) 0.5839(2) 0.38173(15) 0.0459(7) Uani 1 1 d .
C5 C 0.45671(10) 0.5048(2) 0.31531(14) 0.0555(8) Uani 1 1 d .
H5A H 0.4590 0.4122 0.3298 0.067 Uiso 1 1 calc R
H5B H 0.4689 0.5114 0.2766 0.067 Uiso 1 1 calc R
C6 C 0.40002(10) 0.5454(3) 0.28210(15) 0.0502(7) Uani 1 1 d .
C7 C 0.38213(9) 0.5411(2) 0.34489(14) 0.0497(7) Uani 1 1 d .
H7A H 0.3485 0.5819 0.3283 0.060 Uiso 1 1 calc R
H7B H 0.3794 0.4495 0.3579 0.060 Uiso 1 1 calc R
C8 C 0.41957(10) 0.6132(2) 0.41126(15) 0.0440(7) Uani 1 1 d .
C9 C 0.35531(9) 0.6642(3) 0.45979(14) 0.0426(7) Uani 1 1 d .
C10 C 0.34312(10) 0.5652(3) 0.49663(15) 0.0539(8) Uani 1 1 d .
H10 H 0.3685 0.5087 0.5284 0.065 Uiso 1 1 calc R
C11 C 0.29241(12) 0.5501(3) 0.48616(16) 0.0644(9) Uani 1 1 d .
H11 H 0.2842 0.4832 0.5117 0.077 Uiso 1 1 calc R
C12 C 0.25393(11) 0.6311(3) 0.43912(18) 0.0628(9) Uani 1 1 d .
C13 C 0.26766(11) 0.7326(3) 0.40461(16) 0.0725(10) Uani 1 1 d .
H13 H 0.2426 0.7907 0.3737 0.087 Uiso 1 1 calc R
C14 C 0.31823(11) 0.7497(3) 0.41503(15) 0.0616(8) Uani 1 1 d .
H14 H 0.3269 0.8192 0.3916 0.074 Uiso 1 1 calc R
C15 C 0.19780(10) 0.6072(3) 0.42294(17) 0.1006(12) Uani 1 1 d .
H15A H 0.1832 0.5446 0.3830 0.151 Uiso 1 1 calc R
H15B H 0.1792 0.6894 0.4090 0.151 Uiso 1 1 calc R
H15C H 0.1955 0.5726 0.4666 0.151 Uiso 1 1 calc R
C16 C 0.44471(9) 0.8173(3) 0.57503(14) 0.0430(7) Uani 1 1 d .
C17 C 0.44149(9) 0.7598(2) 0.63614(15) 0.0496(7) Uani 1 1 d .
H17 H 0.4420 0.6678 0.6405 0.060 Uiso 1 1 calc R
C18 C 0.43744(10) 0.8375(3) 0.69112(15) 0.0576(8) Uani 1 1 d .
H18 H 0.4355 0.7975 0.7322 0.069 Uiso 1 1 calc R
C19 C 0.43624(10) 0.9737(3) 0.68501(16) 0.0614(8) Uani 1 1 d .
H19 H 0.4336 1.0259 0.7219 0.074 Uiso 1 1 calc R
C20 C 0.43892(10) 1.0322(3) 0.62428(17) 0.0707(9) Uani 1 1 d .
H20 H 0.4379 1.1242 0.6199 0.085 Uiso 1 1 calc R
C21 C 0.44315(10) 0.9544(3) 0.56933(16) 0.0619(8) Uani 1 1 d .
H21 H 0.4450 0.9948 0.5283 0.074 Uiso 1 1 calc R
C22 C 0.54257(10) 0.7641(2) 0.54112(15) 0.0437(7) Uani 1 1 d .
C23 C 0.56456(10) 0.8394(2) 0.60501(15) 0.0503(7) Uani 1 1 d .
H23 H 0.5477 0.8711 0.6329 0.060 Uiso 1 1 calc R
C24 C 0.61706(10) 0.8603(2) 0.62110(15) 0.0456(7) Uani 1 1 d .
C25 C 0.62628(10) 0.7952(2) 0.56524(15) 0.0455(7) Uani 1 1 d .
C26 C 0.67352(10) 0.7995(2) 0.56148(15) 0.0562(8) Uani 1 1 d .
H26 H 0.6785 0.7574 0.5233 0.067 Uiso 1 1 calc R
C27 C 0.71268(11) 0.8681(3) 0.61620(17) 0.0607(8) Uani 1 1 d .
H27 H 0.7447 0.8729 0.6150 0.073 Uiso 1 1 calc R
C28 C 0.70496(11) 0.9310(3) 0.67393(17) 0.0557(8) Uani 1 1 d .
C29 C 0.65820(11) 0.9286(2) 0.67747(15) 0.0538(8) Uani 1 1 d .
H29 H 0.6536 0.9708 0.7160 0.065 Uiso 1 1 calc R
C30 C 0.74332(10) 1.0807(3) 0.77747(16) 0.0797(10) Uani 1 1 d .
H30A H 0.7179 1.1475 0.7528 0.119 Uiso 1 1 calc R
H30B H 0.7758 1.1224 0.8061 0.119 Uiso 1 1 calc R
H30C H 0.7330 1.0300 0.8099 0.119 Uiso 1 1 calc R
C31 C 0.36739(10) 0.4478(3) 0.22088(15) 0.0753(9) Uani 1 1 d .
H31A H 0.3780 0.4508 0.1809 0.113 Uiso 1 1 calc R
H31B H 0.3318 0.4720 0.2025 0.113 Uiso 1 1 calc R
H31C H 0.3721 0.3595 0.2409 0.113 Uiso 1 1 calc R
C32 C 0.39353(10) 0.6862(3) 0.24935(15) 0.0795(10) Uani 1 1 d .
H32A H 0.4138 0.7474 0.2875 0.119 Uiso 1 1 calc R
H32B H 0.3580 0.7116 0.2300 0.119 Uiso 1 1 calc R
H32C H 0.4047 0.6875 0.2100 0.119 Uiso 1 1 calc R

loop_
_atom_site_aniso_label
_atom_site_aniso_U_11
_atom_site_aniso_U_22
_atom_site_aniso_U_33
_atom_site_aniso_U_23
_atom_site_aniso_U_13
_atom_site_aniso_U_12
N1 0.0397(15) 0.0505(15) 0.0426(15) -0.0017(12) 0.0205(13) 0.0017(12)
N2 0.0437(15) 0.0535(15) 0.0519(16) -0.0061(12) 0.0215(13) -0.0006(12)
O1 0.0426(13) 0.0778(13) 0.0638(14) -0.0160(11) 0.0286(11) -0.0038(11)
O2 0.0520(15) 0.0877(17) 0.0806(17) -0.0205(13) 0.0166(13) -0.0134(12)
C1 0.0401(18) 0.0418(17) 0.0394(18) 0.0019(14) 0.0163(15) -0.0016(14)
C2 0.0410(18) 0.0439(18) 0.0429(19) 0.0071(14) 0.0197(15) 0.0008(14)
C3 0.0387(18) 0.0463(18) 0.0434(19) 0.0004(14) 0.0192(15) 0.0014(14)
C4 0.0457(19) 0.0462(18) 0.046(2) 0.0029(15) 0.0200(17) 0.0045(15)
C5 0.050(2) 0.066(2) 0.053(2) -0.0071(16) 0.0247(17) 0.0016(16)
C6 0.0467(19) 0.063(2) 0.0437(19) -0.0069(16) 0.0214(16) 0.0032(16)
C7 0.0443(18) 0.0560(18) 0.050(2) -0.0016(16) 0.0207(16) 0.0039(15)
C8 0.0413(19) 0.0499(18) 0.0419(19) 0.0022(15) 0.0184(16) 0.0031(15)
C9 0.0366(18) 0.0519(19) 0.0404(18) -0.0041(15) 0.0174(15) 0.0016(15)
C10 0.045(2) 0.057(2) 0.063(2) 0.0072(16) 0.0261(17) 0.0055(15)
C11 0.060(2) 0.064(2) 0.080(3) 0.0007(19) 0.041(2) -0.0027(18)
C12 0.045(2) 0.085(3) 0.063(2) -0.0200(19) 0.0274(19) -0.0018(19)
C13 0.047(2) 0.097(3) 0.067(2) 0.012(2) 0.0183(18) 0.0263(19)
C14 0.055(2) 0.072(2) 0.063(2) 0.0185(18) 0.0297(18) 0.0139(18)
C15 0.046(2) 0.146(3) 0.116(3) -0.047(2) 0.039(2) -0.018(2)
C16 0.0406(17) 0.0488(19) 0.0409(19) 0.0004(16) 0.0184(15) 0.0005(14)
C17 0.0502(18) 0.0502(18) 0.053(2) 0.0007(17) 0.0256(16) 0.0017(15)
C18 0.061(2) 0.072(2) 0.046(2) 0.0000(18) 0.0282(17) -0.0001(18)
C19 0.062(2) 0.066(2) 0.055(2) -0.0138(18) 0.0241(18) 0.0020(18)
C20 0.100(3) 0.050(2) 0.068(2) -0.0001(19) 0.041(2) 0.0066(18)
C21 0.082(2) 0.054(2) 0.054(2) 0.0063(17) 0.0333(19) 0.0055(18)
C22 0.0407(18) 0.0468(18) 0.0450(19) 0.0078(15) 0.0193(16) 0.0029(15)
C23 0.0463(19) 0.063(2) 0.044(2) -0.0014(16) 0.0214(16) -0.0024(16)
C24 0.045(2) 0.0490(19) 0.0433(19) 0.0061(15) 0.0194(16) 0.0015(15)
C25 0.0342(18) 0.0467(18) 0.051(2) 0.0011(15) 0.0139(16) -0.0060(14)
C26 0.049(2) 0.060(2) 0.059(2) -0.0033(17) 0.0222(18) -0.0008(17)
C27 0.046(2) 0.063(2) 0.073(2) -0.0012(18) 0.0248(19) -0.0018(17)
C28 0.040(2) 0.054(2) 0.061(2) 0.0036(17) 0.0095(18) -0.0071(16)
C29 0.051(2) 0.056(2) 0.048(2) -0.0036(16) 0.0158(17) -0.0071(16)
C30 0.069(2) 0.087(3) 0.068(2) -0.016(2) 0.0144(19) -0.0151(19)
C31 0.055(2) 0.105(3) 0.062(2) -0.024(2) 0.0200(18) 0.0034(19)
C32 0.090(3) 0.088(2) 0.061(2) 0.0191(19) 0.033(2) 0.011(2)

loop_
_atom_type_symbol
_atom_type_description
_atom_type_scat_dispersion_real
_atom_type_scat_dispersion_imag
_atom_type_scat_source
C C 0.0033 0.0016 'International Tables Vol C Tables 4.2.6.8 and 6.1.1.4'
H H 0.0000 0.0000 'International Tables Vol C Tables 4.2.6.8 and 6.1.1.4'
N N 0.0061 0.0033 'International Tables Vol C Tables 4.2.6.8 and 6.1.1.4'
O O 0.0106 0.0060 'International Tables Vol C Tables 4.2.6.8 and 6.1.1.4'

loop_
_geom_angle_atom_site_label_1
_geom_angle_atom_site_label_2
_geom_angle_atom_site_label_3
_geom_angle
C8 N1 C1 109.6(2)
C8 N1 C9 122.3(2)
C1 N1 C9 128.1(2)
C25 N2 C22 110.1(2)
C25 N2 H2 125.0
C22 N2 H2 125.0
C28 O2 C30 118.9(2)
C2 C1 N1 108.5(2)
C2 C1 C16 130.9(2)
N1 C1 C16 120.4(2)
C1 C2 C22 124.9(2)
C1 C2 C3 106.1(2)
C22 C2 C3 129.0(2)
C8 C3 C4 118.2(2)
C8 C3 C2 106.9(2)
C4 C3 C2 134.9(2)
O1 C4 C3 126.0(3)
O1 C4 C5 117.6(2)
C3 C4 C5 116.3(2)
C4 C5 C6 116.5(2)
C4 C5 H5A 108.2
C6 C5 H5A 108.2
C4 C5 H5B 108.2
C6 C5 H5B 108.2
H5A C5 H5B 107.3
C5 C6 C7 107.4(2)
C5 C6 C31 110.6(2)
C7 C6 C31 108.9(2)
C5 C6 C32 110.2(2)
C7 C6 C32 110.3(2)
C31 C6 C32 109.3(2)
C8 C7 C6 109.9(2)
C8 C7 H7A 109.7
C6 C7 H7A 109.7
C8 C7 H7B 109.7
C6 C7 H7B 109.7
H7A C7 H7B 108.2
N1 C8 C3 108.9(2)
N1 C8 C7 123.7(2)
C3 C8 C7 127.4(2)
C10 C9 C14 120.3(2)
C10 C9 N1 119.9(2)
C14 C9 N1 119.6(2)
C9 C10 C11 119.2(3)
C9 C10 H10 120.4
C11 C10 H10 120.4
C12 C11 C10 121.8(3)
C12 C11 H11 119.1
C10 C11 H11 119.1
C11 C12 C13 117.6(3)
C11 C12 C15 121.7(3)
C13 C12 C15 120.7(3)
C12 C13 C14 121.2(3)
C12 C13 H13 119.4
C14 C13 H13 119.4
C9 C14 C13 119.8(3)
C9 C14 H14 120.1
C13 C14 H14 120.1
C12 C15 H15A 109.5
C12 C15 H15B 109.5
H15A C15 H15B 109.5
C12 C15 H15C 109.5
H15A C15 H15C 109.5
H15B C15 H15C 109.5
C17 C16 C21 118.6(2)
C17 C16 C1 121.5(2)
C21 C16 C1 120.0(2)
C16 C17 C18 120.8(2)
C16 C17 H17 119.6
C18 C17 H17 119.6
C19 C18 C17 120.1(3)
C19 C18 H18 120.0
C17 C18 H18 120.0
C20 C19 C18 119.8(3)
C20 C19 H19 120.1
C18 C19 H19 120.1
C19 C20 C21 120.2(3)
C19 C20 H20 119.9
C21 C20 H20 119.9
C16 C21 C20 120.6(3)
C16 C21 H21 119.7
C20 C21 H21 119.7
C23 C22 N2 107.2(2)
C23 C22 C2 133.2(2)
N2 C22 C2 119.6(2)
C22 C23 C24 108.7(2)
C22 C23 H23 125.7
C24 C23 H23 125.7
C25 C24 C29 118.6(2)
C25 C24 C23 106.7(2)
C29 C24 C23 134.7(3)
N2 C25 C26 129.9(3)
N2 C25 C24 107.4(2)
C26 C25 C24 122.7(3)
C27 C26 C25 117.7(3)
C27 C26 H26 121.2
C25 C26 H26 121.2
C26 C27 C28 120.9(3)
C26 C27 H27 119.5
C28 C27 H27 119.5
C29 C28 O2 124.9(3)
C29 C28 C27 121.7(3)
O2 C28 C27 113.4(3)
C28 C29 C24 118.4(3)
C28 C29 H29 120.8
C24 C29 H29 120.8
O2 C30 H30A 109.5
O2 C30 H30B 109.5
H30A C30 H30B 109.5
O2 C30 H30C 109.5
H30A C30 H30C 109.5
H30B C30 H30C 109.5
C6 C31 H31A 109.5
C6 C31 H31B 109.5
H31A C31 H31B 109.5
C6 C31 H31C 109.5
H31A C31 H31C 109.5
H31B C31 H31C 109.5
C6 C32 H32A 109.5
C6 C32 H32B 109.5
H32A C32 H32B 109.5
C6 C32 H32C 109.5
H32A C32 H32C 109.5
H32B C32 H32C 109.5

loop_
_geom_bond_atom_site_label_1
_geom_bond_atom_site_label_2
_geom_bond_distance
N1 C8 1.364(3)
N1 C1 1.389(3)
N1 C9 1.448(3)
N2 C25 1.378(3)
N2 C22 1.382(2)
N2 H2 0.8600
O1 C4 1.250(3)
O2 C28 1.377(3)
O2 C30 1.419(3)
C1 C2 1.383(3)
C1 C16 1.486(3)
C2 C22 1.453(3)
C2 C3 1.464(3)
C3 C8 1.381(3)
C3 C4 1.438(3)
C4 C5 1.513(3)
C5 C6 1.530(3)
C5 H5A 0.9700
C5 H5B 0.9700
C6 C7 1.533(3)
C6 C31 1.536(3)
C6 C32 1.538(3)
C7 C8 1.491(3)
C7 H7A 0.9700
C7 H7B 0.9700
C9 C10 1.365(3)
C9 C14 1.365(3)
C10 C11 1.387(3)
C10 H10 0.9300
C11 C12 1.374(3)
C11 H11 0.9300
C12 C13 1.376(3)
C12 C15 1.521(3)
C13 C14 1.386(3)
C13 H13 0.9300
C14 H14 0.9300
C15 H15A 0.9600
C15 H15B 0.9600
C15 H15C 0.9600
C16 C17 1.381(3)
C16 C21 1.385(3)
C17 C18 1.386(3)
C17 H17 0.9300
C18 C19 1.377(3)
C18 H18 0.9300
C19 C20 1.372(3)
C19 H19 0.9300
C20 C21 1.388(3)
C20 H20 0.9300
C21 H21 0.9300
C22 C23 1.380(3)
C23 C24 1.416(3)
C23 H23 0.9300
C24 C25 1.404(3)
C24 C29 1.416(3)
C25 C26 1.387(3)
C26 C27 1.375(3)
C26 H26 0.9300
C27 C28 1.405(3)
C27 H27 0.9300
C28 C29 1.371(3)
C29 H29 0.9300
C30 H30A 0.9600
C30 H30B 0.9600
C30 H30C 0.9600
C31 H31A 0.9600
C31 H31B 0.9600
C31 H31C 0.9600
C32 H32A 0.9600
C32 H32B 0.9600
C32 H32C 0.9600

loop_
_geom_torsion_atom_site_label_1
_geom_torsion_atom_site_label_2
_geom_torsion_atom_site_label_3
_geom_torsion_atom_site_label_4
_geom_torsion
C8 N1 C1 C2 -0.9(3)
C9 N1 C1 C2 179.0(2)
C8 N1 C1 C16 174.6(2)
C9 N1 C1 C16 -5.5(4)
N1 C1 C2 C22 -178.5(2)
C16 C1 C2 C22 6.6(4)
N1 C1 C2 C3 0.3(3)
C16 C1 C2 C3 -174.6(2)
C1 C2 C3 C8 0.4(3)
C22 C2 C3 C8 179.1(2)
C1 C2 C3 C4 177.8(3)
C22 C2 C3 C4 -3.5(5)
C8 C3 C4 O1 179.9(2)
C2 C3 C4 O1 2.7(5)
C8 C3 C4 C5 -2.2(3)
C2 C3 C4 C5 -179.4(3)
O1 C4 C5 C6 -150.2(2)
C3 C4 C5 C6 31.6(3)
C4 C5 C6 C7 -55.2(3)
C4 C5 C6 C31 -173.9(2)
C4 C5 C6 C32 65.0(3)
C5 C6 C7 C8 48.7(3)
C31 C6 C7 C8 168.6(2)
C32 C6 C7 C8 -71.5(3)
C1 N1 C8 C3 1.1(3)
C9 N1 C8 C3 -178.8(2)
C1 N1 C8 C7 -177.4(2)
C9 N1 C8 C7 2.7(4)
C4 C3 C8 N1 -178.8(2)
C2 C3 C8 N1 -0.9(3)
C4 C3 C8 C7 -0.4(4)
C2 C3 C8 C7 177.5(2)
C6 C7 C8 N1 153.3(2)
C6 C7 C8 C3 -24.9(4)
C8 N1 C9 C10 92.5(3)
C1 N1 C9 C10 -87.4(3)
C8 N1 C9 C14 -82.3(3)
C1 N1 C9 C14 97.8(3)
C14 C9 C10 C11 2.0(4)
N1 C9 C10 C11 -172.7(2)
C9 C10 C11 C12 0.7(4)
C10 C11 C12 C13 -2.7(4)
C10 C11 C12 C15 174.9(2)
C11 C12 C13 C14 2.0(4)
C15 C12 C13 C14 -175.6(2)
C10 C9 C14 C13 -2.6(4)
N1 C9 C14 C13 172.1(2)
C12 C13 C14 C9 0.5(4)
C2 C1 C16 C17 -108.2(3)
N1 C1 C16 C17 77.5(3)
C2 C1 C16 C21 72.2(4)
N1 C1 C16 C21 -102.2(3)
C21 C16 C17 C18 -0.8(4)
C1 C16 C17 C18 179.5(2)
C16 C17 C18 C19 0.5(4)
C17 C18 C19 C20 0.2(4)
C18 C19 C20 C21 -0.4(4)
C17 C16 C21 C20 0.6(4)
C1 C16 C21 C20 -179.7(2)
C19 C20 C21 C16 0.0(4)
C25 N2 C22 C23 -0.1(3)
C25 N2 C22 C2 178.6(2)
C1 C2 C22 C23 -1.6(4)
C3 C2 C22 C23 179.9(3)
C1 C2 C22 N2 -180.0(2)
C3 C2 C22 N2 1.5(4)
N2 C22 C23 C24 0.2(3)
C2 C22 C23 C24 -178.3(2)
C22 C23 C24 C25 -0.2(3)
C22 C23 C24 C29 179.5(3)
C22 N2 C25 C26 -176.8(3)
C22 N2 C25 C24 0.1(3)
C29 C24 C25 N2 -179.7(2)
C23 C24 C25 N2 0.1(3)
C29 C24 C25 C26 -2.5(4)
C23 C24 C25 C26 177.2(2)
N2 C25 C26 C27 178.0(2)
C24 C25 C26 C27 1.6(4)
C25 C26 C27 C28 0.2(4)
C30 O2 C28 C29 -9.2(4)
C30 O2 C28 C27 169.6(2)
C26 C27 C28 C29 -1.1(4)
C26 C27 C28 O2 -179.9(2)
O2 C28 C29 C24 178.8(2)
C27 C28 C29 C24 0.1(4)
C25 C24 C29 C28 1.6(4)
C23 C24 C29 C28 -178.0(3)
